data_4511435
loop_
_publ_author_name
'Reger, Daniel L.'
'Semeniuc, Radu F.'
'Elgin, J. Derek'
'Rassolov, Vitaly'
'Smith, Mark D.'

_publ_section_title
;
 1,8-Naphthalimide Synthon in Silver Coordination Chemistry:&#x2009;
 Control of Supramolecular Arrangement
;
_journal_issue 12
_journal_name_full 'Crystal Growth &amp; Design'
_journal_page_first 2758
_journal_paper_doi 10.1021/cg060460p
_journal_volume 6
_journal_year 2006
_chemical_formula_moiety 'C40 H30 Ag N10 O4, B F4, C3 H6 O'
_chemical_formula_sum 'C43 H36 Ag B F4 N10 O5'
_chemical_formula_weight 967.50
_chemical_name_systematic
; 
 ? 
;
_space_group_IT_number 14
_symmetry_cell_setting monoclinic
_symmetry_space_group_name_Hall '-P 2ybc'
_symmetry_space_group_name_H-M 'P 1 21/c 1'
_atom_sites_solution_hydrogens geom
_atom_sites_solution_primary direct
_atom_sites_solution_secondary difmap
_audit_creation_method SHELXL-97
_cell_angle_alpha 90.00
_cell_angle_beta 90.242(2)
_cell_angle_gamma 90.00
_cell_formula_units_Z 8
_cell_length_a 18.4052(13)
_cell_length_b 15.0034(10)
_cell_length_c 29.980(2)
_cell_measurement_reflns_used 6673
_cell_measurement_temperature 150(1)
_cell_measurement_theta_max 24.948
_cell_measurement_theta_min 2.602
_cell_volume 8278.6(10)
_computing_cell_refinement 'SAINT+ NT V6.22 (Bruker, 2001)'
_computing_data_collection 'SMART NT V5.625 (Bruker, 1998)'
_computing_data_reduction 'SAINT+ NT V6.22'
_computing_molecular_graphics 'SHELXTL V6.1 (Sheldrick, 2000)'
_computing_publication_material 'SHELXTL V6.1'
_computing_structure_refinement 'SHELXL-97 (Sheldrick, 1997)'
_computing_structure_solution 'SHELXS-97 (Sheldrick, 1990)'
_diffrn_ambient_temperature 150(1)
_diffrn_measured_fraction_theta_full 0.999
_diffrn_measured_fraction_theta_max 0.999
_diffrn_measurement_device_type 'Bruker SMART APEX CCD diffractometer'
_diffrn_measurement_method 'omega scans'
_diffrn_radiation_monochromator graphite
_diffrn_radiation_source 'fine-focus sealed tube'
_diffrn_radiation_type MoK\a
_diffrn_radiation_wavelength 0.71073
_diffrn_reflns_av_R_equivalents 0.0819
_diffrn_reflns_av_sigmaI/netI 0.0773
_diffrn_reflns_limit_h_max 21
_diffrn_reflns_limit_h_min -20
_diffrn_reflns_limit_k_max 17
_diffrn_reflns_limit_k_min -17
_diffrn_reflns_limit_l_max 35
_diffrn_reflns_limit_l_min -35
_diffrn_reflns_number 70918
_diffrn_reflns_theta_full 25.09
_diffrn_reflns_theta_max 25.09
_diffrn_reflns_theta_min 1.36
_diffrn_standards_decay_% none
_exptl_absorpt_coefficient_mu 0.565
_exptl_absorpt_correction_type none
_exptl_crystal_colour colorless
_exptl_crystal_density_diffrn 1.552
_exptl_crystal_density_method 'not measured'
_exptl_crystal_description plate
_exptl_crystal_F_000 3936
_exptl_crystal_size_max 0.46
_exptl_crystal_size_mid 0.28
_exptl_crystal_size_min 0.08
_refine_diff_density_max 0.859
_refine_diff_density_min -0.468
_refine_diff_density_rms 0.095
_refine_ls_extinction_method none
_refine_ls_goodness_of_fit_ref 0.990
_refine_ls_hydrogen_treatment constr
_refine_ls_matrix_type full
_refine_ls_number_parameters 1165
_refine_ls_number_reflns 14688
_refine_ls_number_restraints 9
_refine_ls_restrained_S_all 0.999
_refine_ls_R_factor_all 0.0920
_refine_ls_R_factor_gt 0.0568
_refine_ls_shift/su_max 0.001
_refine_ls_shift/su_mean 0.000
_refine_ls_structure_factor_coef Fsqd
_refine_ls_weighting_details 'calc w=1/[\s^2^(Fo^2^)+(0.0625P)^2^+0.0000P] where P=(Fo^2^+2Fc^2^)/3'
_refine_ls_weighting_scheme calc
_refine_ls_wR_factor_gt 0.1184
_refine_ls_wR_factor_ref 0.1301
_reflns_number_gt 10073
_reflns_number_total 14688
_reflns_threshold_expression >2sigma(I)
_cod_data_source_file cg060460psi20060716_123508.cif
_cod_data_source_block 1acetone
_cod_depositor_comments
;
The following automatic conversions were performed:

'_symmetry_cell_setting' value 'Monoclinic' changed to 'monoclinic'
according to
/usr/data/users/saulius/automatic-downloads/retrospective/ACS/lib/dictionaries/cif_core.dic
dictionary named 'cif_core.dic' version 2.4.2 from 2011-04-26.

Automatic conversion script
Id: cif_fix_values 2281 2013-09-26 08:29:07Z andrius 
;
_cod_original_cell_volume 8278.7(10)
_cod_original_sg_symbol_H-M 'P 21/c'
_cod_database_code 4511435

loop_
_symmetry_equiv_pos_as_xyz
'x, y, z'
'-x, y+1/2, -z+1/2'
'-x, -y, -z'
'x, -y-1/2, z-1/2'

loop_
_atom_site_label
_atom_site_type_symbol
_atom_site_fract_x
_atom_site_fract_y
_atom_site_fract_z
_atom_site_U_iso_or_equiv
_atom_site_adp_type
_atom_site_occupancy
_atom_site_symmetry_multiplicity
_atom_site_calc_flag
_atom_site_refinement_flags
_atom_site_disorder_assembly
_atom_site_disorder_group
Ag1 Ag 0.04010(2) 0.66178(3) 0.275580(13) 0.03749(12) Uani 1 1 d . . .
Ag2 Ag 0.43818(2) 0.62390(2) 0.209056(12) 0.03405(12) Uani 1 1 d . . .
C1 C 0.1849(2) 0.6894(3) 0.34971(14) 0.0274(11) Uani 1 1 d . . .
H1 H 0.2296 0.6930 0.3687 0.033 Uiso 1 1 calc R . .
C2 C 0.1283(3) 0.7543(3) 0.36856(15) 0.0321(11) Uani 1 1 d . . .
H2A H 0.1527 0.8109 0.3767 0.039 Uiso 1 1 calc R . .
H2B H 0.0919 0.7677 0.3451 0.039 Uiso 1 1 calc R . .
C3 C -0.0752(3) 0.6441(3) 0.18336(16) 0.0327(12) Uani 1 1 d . . .
H3 H -0.1144 0.6326 0.1609 0.039 Uiso 1 1 calc R . .
C4 C -0.0213(3) 0.7085(3) 0.16174(15) 0.0353(12) Uani 1 1 d . . .
H4A H -0.0390 0.7705 0.1647 0.042 Uiso 1 1 calc R . .
H4B H 0.0265 0.7041 0.1768 0.042 Uiso 1 1 calc R . .
C5 C 0.2907(3) 0.5722(3) 0.14054(14) 0.0298(11) Uani 1 1 d . . .
H5 H 0.2449 0.5639 0.1230 0.036 Uiso 1 1 calc R . .
C6 C 0.3484(3) 0.5112(3) 0.12013(15) 0.0319(11) Uani 1 1 d . . .
H6A H 0.3837 0.4946 0.1437 0.038 Uiso 1 1 calc R . .
H6B H 0.3245 0.4558 0.1098 0.038 Uiso 1 1 calc R . .
C7 C 0.5341(3) 0.6293(3) 0.30756(15) 0.0301(11) Uani 1 1 d . . .
H7 H 0.5651 0.6292 0.3350 0.036 Uiso 1 1 calc R . .
C8 C 0.4655(3) 0.5751(3) 0.31748(15) 0.0369(12) Uani 1 1 d . . .
H8A H 0.4226 0.6088 0.3068 0.044 Uiso 1 1 calc R . .
H8B H 0.4675 0.5185 0.3006 0.044 Uiso 1 1 calc R . .
C11 C 0.2708(3) 0.7366(3) 0.28915(16) 0.0320(11) Uani 1 1 d . . .
H11 H 0.3146 0.7371 0.3060 0.038 Uiso 1 1 calc R . .
C12 C 0.2636(3) 0.7556(3) 0.24507(16) 0.0366(12) Uani 1 1 d . . .
H12 H 0.3010 0.7719 0.2249 0.044 Uiso 1 1 calc R . .
C13 C 0.1901(3) 0.7461(3) 0.23574(16) 0.0356(12) Uani 1 1 d . . .
H13 H 0.1689 0.7551 0.2071 0.043 Uiso 1 1 calc R . .
C21 C 0.1951(3) 0.5260(3) 0.36606(15) 0.0325(12) Uani 1 1 d . . .
H21 H 0.2423 0.5262 0.3791 0.039 Uiso 1 1 calc R . .
C22 C 0.1511(3) 0.4535(3) 0.36038(16) 0.0364(12) Uani 1 1 d . . .
H22 H 0.1613 0.3934 0.3682 0.044 Uiso 1 1 calc R . .
C23 C 0.0880(3) 0.4868(3) 0.34058(15) 0.0327(12) Uani 1 1 d . . .
H23 H 0.0468 0.4516 0.3331 0.039 Uiso 1 1 calc R . .
C31 C -0.1814(3) 0.7016(3) 0.22558(18) 0.0447(13) Uani 1 1 d . . .
H31 H -0.2176 0.6888 0.2038 0.054 Uiso 1 1 calc R . .
C32 C -0.1921(3) 0.7422(4) 0.26544(18) 0.0500(15) Uani 1 1 d . . .
H32 H -0.2365 0.7639 0.2773 0.060 Uiso 1 1 calc R . .
C33 C -0.1240(3) 0.7448(3) 0.28504(17) 0.0406(13) Uani 1 1 d . . .
H33 H -0.1146 0.7690 0.3138 0.049 Uiso 1 1 calc R . .
C41 C -0.0553(3) 0.4819(4) 0.1721(2) 0.077(2) Uani 1 1 d . . .
H41 H -0.0910 0.4722 0.1496 0.092 Uiso 1 1 calc R . .
C42 C -0.0078(4) 0.4197(4) 0.1889(3) 0.089(3) Uani 1 1 d . . .
H42 H -0.0036 0.3589 0.1805 0.107 Uiso 1 1 calc R . .
C43 C 0.0323(3) 0.4648(3) 0.22042(19) 0.0472(14) Uani 1 1 d . . .
H43 H 0.0687 0.4381 0.2386 0.057 Uiso 1 1 calc R . .
C51 C 0.2690(3) 0.7321(3) 0.12125(16) 0.0406(13) Uani 1 1 d . . .
H51 H 0.2222 0.7261 0.1081 0.049 Uiso 1 1 calc R . .
C52 C 0.3081(3) 0.8098(3) 0.12580(17) 0.0456(14) Uani 1 1 d . . .
H52 H 0.2942 0.8681 0.1168 0.055 Uiso 1 1 calc R . .
C53 C 0.3723(3) 0.7838(3) 0.14641(15) 0.0379(13) Uani 1 1 d . . .
H53 H 0.4106 0.8237 0.1538 0.045 Uiso 1 1 calc R . .
C61 C 0.2109(3) 0.5261(3) 0.20387(16) 0.0369(12) Uani 1 1 d . . .
H61 H 0.1650 0.5296 0.1893 0.044 Uiso 1 1 calc R . .
C62 C 0.2234(3) 0.5016(3) 0.24715(16) 0.0388(13) Uani 1 1 d . . .
H62 H 0.1882 0.4846 0.2686 0.047 Uiso 1 1 calc R . .
C63 C 0.2979(3) 0.5067(3) 0.25327(16) 0.0342(12) Uani 1 1 d . . .
H63 H 0.3223 0.4931 0.2804 0.041 Uiso 1 1 calc R . .
C71 C 0.6469(3) 0.5648(3) 0.27320(19) 0.0448(14) Uani 1 1 d . . .
H71 H 0.6785 0.5692 0.2982 0.054 Uiso 1 1 calc R . .
C72 C 0.6639(3) 0.5320(4) 0.23213(19) 0.0482(14) Uani 1 1 d . . .
H72 H 0.7093 0.5084 0.2228 0.058 Uiso 1 1 calc R . .
C73 C 0.6012(3) 0.5402(3) 0.20693(17) 0.0368(12) Uani 1 1 d . . .
H73 H 0.5971 0.5227 0.1766 0.044 Uiso 1 1 calc R . .
C81 C 0.5539(3) 0.7945(3) 0.30880(17) 0.0418(13) Uani 1 1 d . . .
H81 H 0.5949 0.7967 0.3281 0.050 Uiso 1 1 calc R . .
C82 C 0.5216(3) 0.8648(3) 0.28741(19) 0.0497(15) Uani 1 1 d . . .
H82 H 0.5351 0.9259 0.2890 0.060 Uiso 1 1 calc R . .
C83 C 0.4654(3) 0.8281(3) 0.26310(17) 0.0403(13) Uani 1 1 d . . .
H83 H 0.4332 0.8619 0.2449 0.048 Uiso 1 1 calc R . .
C91 C 0.1336(3) 0.7108(3) 0.44646(15) 0.0325(12) Uani 1 1 d . . .
C92 C 0.0958(3) 0.6757(3) 0.48667(16) 0.0354(12) Uani 1 1 d . . .
C93 C 0.0228(3) 0.6486(3) 0.48374(16) 0.0366(13) Uani 1 1 d . . .
C94 C -0.0179(3) 0.6598(3) 0.44417(17) 0.0381(13) Uani 1 1 d . . .
C95 C 0.0164(3) 0.7022(3) 0.40475(17) 0.0332(12) Uani 1 1 d . . .
C96 C 0.1332(3) 0.6721(3) 0.52657(17) 0.0474(14) Uani 1 1 d . . .
H96 H 0.1821 0.6920 0.5282 0.057 Uiso 1 1 calc R . .
C97 C 0.0989(4) 0.6391(3) 0.56462(18) 0.0526(16) Uani 1 1 d . . .
H97 H 0.1242 0.6382 0.5923 0.063 Uiso 1 1 calc R . .
C98 C 0.0293(4) 0.6083(3) 0.56231(18) 0.0500(16) Uani 1 1 d . . .
H98 H 0.0077 0.5835 0.5882 0.060 Uiso 1 1 calc R . .
C99 C -0.0114(3) 0.6122(3) 0.52242(18) 0.0449(14) Uani 1 1 d . . .
C100 C -0.0842(4) 0.5860(3) 0.5187(2) 0.0563(17) Uani 1 1 d . . .
H100 H -0.1072 0.5593 0.5436 0.068 Uiso 1 1 calc R . .
C101 C -0.1226(3) 0.5975(3) 0.4805(2) 0.0557(17) Uani 1 1 d . . .
H101 H -0.1720 0.5793 0.4791 0.067 Uiso 1 1 calc R . .
C102 C -0.0895(3) 0.6366(3) 0.4427(2) 0.0480(15) Uani 1 1 d . . .
H102 H -0.1171 0.6466 0.4163 0.058 Uiso 1 1 calc R . .
C111 C -0.0759(3) 0.7046(3) 0.08721(17) 0.0351(12) Uani 1 1 d . . .
C112 C -0.0738(3) 0.6746(3) 0.04048(16) 0.0327(11) Uani 1 1 d . . .
C113 C -0.0083(3) 0.6369(3) 0.02352(16) 0.0322(12) Uani 1 1 d . . .
C114 C 0.0533(3) 0.6263(3) 0.05107(16) 0.0327(11) Uani 1 1 d . . .
C115 C 0.0506(3) 0.6489(3) 0.09884(17) 0.0324(12) Uani 1 1 d . . .
C116 C -0.1337(3) 0.6815(3) 0.01338(18) 0.0406(13) Uani 1 1 d . . .
H116 H -0.1773 0.7053 0.0253 0.049 Uiso 1 1 calc R . .
C117 C -0.1324(3) 0.6549(3) -0.03082(19) 0.0474(14) Uani 1 1 d . . .
H117 H -0.1748 0.6598 -0.0488 0.057 Uiso 1 1 calc R . .
C118 C -0.0687(3) 0.6210(3) -0.04856(18) 0.0461(14) Uani 1 1 d . . .
H118 H -0.0672 0.6038 -0.0790 0.055 Uiso 1 1 calc R . .
C119 C -0.0060(3) 0.6118(3) -0.02179(17) 0.0374(12) Uani 1 1 d . . .
C120 C 0.0611(3) 0.5771(3) -0.03901(18) 0.0421(13) Uani 1 1 d . . .
H120 H 0.0642 0.5600 -0.0695 0.051 Uiso 1 1 calc R . .
C121 C 0.1199(3) 0.5685(3) -0.01211(18) 0.0423(13) Uani 1 1 d . . .
H121 H 0.1641 0.5460 -0.0240 0.051 Uiso 1 1 calc R . .
C122 C 0.1165(3) 0.5925(3) 0.03344(18) 0.0379(12) Uani 1 1 d . . .
H122 H 0.1580 0.5852 0.0520 0.046 Uiso 1 1 calc R . .
C131 C 0.3486(3) 0.5703(3) 0.04429(15) 0.0339(12) Uani 1 1 d . . .
C132 C 0.3893(3) 0.6053(3) 0.00595(15) 0.0354(12) Uani 1 1 d . . .
C133 C 0.4658(3) 0.6107(3) 0.00809(16) 0.0350(12) Uani 1 1 d . . .
C134 C 0.5039(3) 0.5895(3) 0.04794(17) 0.0356(12) Uani 1 1 d . . .
C135 C 0.4644(3) 0.5592(3) 0.08809(16) 0.0317(11) Uani 1 1 d . . .
C136 C 0.3532(4) 0.6284(3) -0.03221(17) 0.0520(15) Uani 1 1 d . . .
H136 H 0.3017 0.6247 -0.0335 0.062 Uiso 1 1 calc R . .
C137 C 0.3922(4) 0.6577(4) -0.06949(19) 0.0646(19) Uani 1 1 d . . .
H137 H 0.3668 0.6746 -0.0958 0.077 Uiso 1 1 calc R . .
C138 C 0.4656(4) 0.6622(4) -0.0684(2) 0.0612(18) Uani 1 1 d . . .
H138 H 0.4909 0.6810 -0.0942 0.073 Uiso 1 1 calc R . .
C139 C 0.5054(3) 0.6396(3) -0.02985(18) 0.0446(15) Uani 1 1 d . . .
C140 C 0.5814(4) 0.6442(3) -0.0265(2) 0.0575(18) Uani 1 1 d . . .
H140 H 0.6087 0.6628 -0.0516 0.069 Uiso 1 1 calc R . .
C141 C 0.6163(3) 0.6229(4) 0.0113(2) 0.0567(17) Uani 1 1 d . . .
H141 H 0.6678 0.6269 0.0125 0.068 Uiso 1 1 calc R . .
C142 C 0.5776(3) 0.5947(3) 0.04934(19) 0.0478(14) Uani 1 1 d . . .
H142 H 0.6031 0.5794 0.0759 0.057 Uiso 1 1 calc R . .
C151 C 0.5010(3) 0.4872(3) 0.38087(17) 0.0400(13) Uani 1 1 d . . .
C152 C 0.4846(3) 0.4498(3) 0.42526(16) 0.0356(12) Uani 1 1 d . . .
C153 C 0.4244(3) 0.4830(3) 0.44935(16) 0.0353(12) Uani 1 1 d . . .
C154 C 0.3821(3) 0.5535(3) 0.43239(16) 0.0388(12) Uani 1 1 d . . .
C155 C 0.3961(3) 0.5902(3) 0.38748(16) 0.0353(12) Uani 1 1 d . . .
C156 C 0.5273(3) 0.3828(3) 0.44270(17) 0.0432(13) Uani 1 1 d . . .
H156 H 0.5679 0.3614 0.4264 0.052 Uiso 1 1 calc R . .
C157 C 0.5108(3) 0.3462(3) 0.48433(17) 0.0428(13) Uani 1 1 d . . .
H157 H 0.5409 0.3007 0.4964 0.051 Uiso 1 1 calc R . .
C158 C 0.4524(3) 0.3749(3) 0.50779(18) 0.0442(14) Uani 1 1 d . . .
H158 H 0.4418 0.3482 0.5358 0.053 Uiso 1 1 calc R . .
C159 C 0.4069(3) 0.4437(3) 0.49146(16) 0.0378(12) Uani 1 1 d . . .
C160 C 0.3488(3) 0.4781(4) 0.51595(18) 0.0485(14) Uani 1 1 d . . .
H160 H 0.3370 0.4531 0.5441 0.058 Uiso 1 1 calc R . .
C161 C 0.3088(3) 0.5481(4) 0.49922(18) 0.0529(15) Uani 1 1 d . . .
H161 H 0.2694 0.5712 0.5161 0.063 Uiso 1 1 calc R . .
C162 C 0.3252(3) 0.5861(4) 0.45759(18) 0.0481(14) Uani 1 1 d . . .
H162 H 0.2970 0.6345 0.4467 0.058 Uiso 1 1 calc R . .
C171 C 0.1194(6) 1.0292(5) 0.1557(3) 0.135(4) Uani 1 1 d . . .
H17A H 0.0843 1.0203 0.1314 0.203 Uiso 1 1 calc R . .
H17B H 0.1682 1.0357 0.1433 0.203 Uiso 1 1 calc R . .
H17C H 0.1067 1.0830 0.1725 0.203 Uiso 1 1 calc R . .
C172 C 0.1178(3) 0.9527(4) 0.1853(2) 0.0570(16) Uani 1 1 d . . .
C173 C 0.1567(5) 0.9627(5) 0.2278(3) 0.113(3) Uani 1 1 d . . .
H17D H 0.1395 0.9178 0.2489 0.169 Uiso 1 1 calc R . .
H17E H 0.1478 1.0224 0.2399 0.169 Uiso 1 1 calc R . .
H17F H 0.2089 0.9547 0.2229 0.169 Uiso 1 1 calc R . .
C174 C 0.3132(3) 0.3035(4) 0.4058(2) 0.0678(19) Uani 1 1 d . . .
H17G H 0.2865 0.3545 0.4179 0.102 Uiso 1 1 calc R . .
H17H H 0.3489 0.2829 0.4278 0.102 Uiso 1 1 calc R . .
H17I H 0.2791 0.2552 0.3990 0.102 Uiso 1 1 calc R . .
C175 C 0.3513(3) 0.3308(4) 0.3642(2) 0.0511(15) Uani 1 1 d . . .
C176 C 0.3946(4) 0.2627(4) 0.3410(3) 0.102(3) Uani 1 1 d . . .
H17J H 0.4194 0.2899 0.3156 0.153 Uiso 1 1 calc R . .
H17K H 0.3624 0.2151 0.3304 0.153 Uiso 1 1 calc R . .
H17L H 0.4306 0.2378 0.3617 0.153 Uiso 1 1 calc R . .
N1 N 0.0910(2) 0.7192(2) 0.40782(12) 0.0280(9) Uani 1 1 d . . .
N2 N -0.0143(2) 0.6849(2) 0.11437(13) 0.0314(9) Uani 1 1 d . . .
N3 N 0.3881(2) 0.5502(2) 0.08283(12) 0.0279(9) Uani 1 1 d . . .
N4 N 0.4560(2) 0.5547(2) 0.36503(12) 0.0359(10) Uani 1 1 d . . .
N11 N 0.1529(2) 0.7228(2) 0.27179(12) 0.0298(9) Uani 1 1 d . . .
N12 N 0.2040(2) 0.7168(2) 0.30453(12) 0.0258(9) Uani 1 1 d . . .
N21 N 0.0930(2) 0.5742(2) 0.33349(13) 0.0320(9) Uani 1 1 d . . .
N22 N 0.1592(2) 0.5972(2) 0.34978(12) 0.0296(9) Uani 1 1 d . . .
N31 N -0.0730(2) 0.7096(3) 0.25904(13) 0.0358(10) Uani 1 1 d . . .
N32 N -0.1103(2) 0.6826(2) 0.22251(13) 0.0320(9) Uani 1 1 d . . .
N41 N 0.0140(2) 0.5497(3) 0.22225(14) 0.0396(10) Uani 1 1 d . . .
N42 N -0.0420(2) 0.5589(2) 0.19330(13) 0.0320(9) Uani 1 1 d . . .
N51 N 0.3741(2) 0.6967(2) 0.15461(12) 0.0291(9) Uani 1 1 d . . .
N52 N 0.3093(2) 0.6663(2) 0.13884(12) 0.0291(9) Uani 1 1 d . . .
N61 N 0.3310(2) 0.5330(2) 0.21614(12) 0.0314(9) Uani 1 1 d . . .
N62 N 0.2762(2) 0.5443(2) 0.18597(12) 0.0271(9) Uani 1 1 d . . .
N71 N 0.5475(2) 0.5756(2) 0.23052(13) 0.0314(9) Uani 1 1 d . . .
N72 N 0.5760(2) 0.5901(2) 0.27151(13) 0.0318(9) Uani 1 1 d . . .
N81 N 0.4610(2) 0.7410(2) 0.26790(13) 0.0346(10) Uani 1 1 d . . .
N82 N 0.5159(2) 0.7217(2) 0.29709(12) 0.0310(9) Uani 1 1 d . . .
O1 O 0.19710(19) 0.7303(2) 0.44615(10) 0.0377(8) Uani 1 1 d . . .
O2 O -0.01708(19) 0.7209(2) 0.37105(11) 0.0421(9) Uani 1 1 d . . .
O3 O -0.12662(18) 0.7454(2) 0.10336(11) 0.0413(9) Uani 1 1 d . . .
O4 O 0.10189(19) 0.6381(2) 0.12467(11) 0.0442(9) Uani 1 1 d . . .
O5 O 0.28353(19) 0.5578(2) 0.04412(11) 0.0440(9) Uani 1 1 d . . .
O6 O 0.49316(19) 0.5418(2) 0.12309(11) 0.0457(9) Uani 1 1 d . . .
O7 O 0.5523(2) 0.4629(2) 0.35806(12) 0.0527(10) Uani 1 1 d . . .
O8 O 0.35831(19) 0.6448(2) 0.36965(11) 0.0415(9) Uani 1 1 d . . .
O9 O 0.0804(2) 0.8902(3) 0.17656(14) 0.0660(12) Uani 1 1 d . . .
O10 O 0.3485(2) 0.4067(2) 0.35058(13) 0.0590(11) Uani 1 1 d . . .
B1A B 0.7000(4) 0.7054(5) 0.3916(2) 0.0547(19) Uani 0.811(13) 1 d P A 1
F1A F 0.62669(19) 0.6858(3) 0.39511(10) 0.0761(11) Uani 0.811(13) 1 d P A 1
F2A F 0.7094(4) 0.7860(5) 0.3725(3) 0.129(3) Uani 0.811(13) 1 d P A 1
F3A F 0.7341(4) 0.6410(7) 0.3691(4) 0.172(5) Uani 0.811(13) 1 d P A 1
F4A F 0.7275(3) 0.7105(6) 0.43400(19) 0.096(3) Uani 0.811(13) 1 d P A 1
B1B B 0.7000(4) 0.7054(5) 0.3916(2) 0.0547(19) Uani 0.189(13) 1 d P A 2
F1B F 0.62669(19) 0.6858(3) 0.39511(10) 0.0761(11) Uani 0.189(13) 1 d P A 2
F2B F 0.7107(15) 0.789(2) 0.4020(10) 0.085(9) Uiso 0.189(13) 1 d P A 2
F3B F 0.7093(11) 0.6950(13) 0.3470(5) 0.048(7) Uiso 0.189(13) 1 d P A 2
F4B F 0.7431(12) 0.6587(16) 0.4158(9) 0.064(8) Uiso 0.189(13) 1 d P A 2
B2 B 0.7647(4) 0.5218(5) 0.1191(2) 0.065(2) Uiso 1 1 d D B 3
F5 F 0.8379(6) 0.5418(8) 0.1042(4) 0.0713(9) Uiso 0.50 1 d P B 3
F6 F 0.7543(5) 0.5950(6) 0.1445(3) 0.0713(9) Uiso 0.47 1 d P B 3
F7 F 0.7371(4) 0.5512(5) 0.0759(2) 0.0713(9) Uiso 0.45 1 d PD B 3
F8 F 0.7600(5) 0.4441(5) 0.1397(3) 0.0713(9) Uiso 0.45 1 d PD B 3
F9 F 0.8303(10) 0.5292(15) 0.0989(7) 0.0713(9) Uiso 0.30 1 d PD B 3
F10 F 0.7503(9) 0.4336(9) 0.1165(5) 0.0713(9) Uiso 0.25 1 d PD B 3
F11 F 0.7284(8) 0.5962(10) 0.1336(5) 0.0713(9) Uiso 0.27 1 d PD B 3
F12 F 0.7864(8) 0.4888(11) 0.1639(4) 0.0713(9) Uiso 0.25 1 d PD B 3
F13 F 0.7821(8) 0.5589(11) 0.1616(5) 0.0713(9) Uiso 0.26 1 d P B 3
F14 F 0.6961(9) 0.4783(11) 0.1228(5) 0.0713(9) Uiso 0.23 1 d P B 3
F15 F 0.8078(8) 0.4573(9) 0.1043(5) 0.0713(9) Uiso 0.25 1 d PD B 3
F16 F 0.7209(10) 0.4979(13) 0.0831(6) 0.0713(9) Uiso 0.19 1 d PD B 3
F17 F 0.6926(10) 0.5421(18) 0.1125(8) 0.0713(9) Uiso 0.15 1 d PD B 3

loop_
_atom_site_aniso_label
_atom_site_aniso_U_11
_atom_site_aniso_U_22
_atom_site_aniso_U_33
_atom_site_aniso_U_23
_atom_site_aniso_U_13
_atom_site_aniso_U_12
Ag1 0.0263(2) 0.0387(2) 0.0474(2) -0.00584(18) -0.00522(18) -0.00051(17)
Ag2 0.0253(2) 0.0378(2) 0.0391(2) 0.00040(17) -0.00332(17) -0.00165(17)
C1 0.027(3) 0.027(2) 0.028(2) 0.002(2) -0.001(2) -0.001(2)
C2 0.036(3) 0.023(2) 0.037(3) 0.001(2) 0.005(2) 0.002(2)
C3 0.029(3) 0.026(3) 0.043(3) -0.003(2) -0.002(2) -0.004(2)
C4 0.033(3) 0.030(3) 0.043(3) -0.006(2) -0.001(2) -0.003(2)
C5 0.029(3) 0.032(3) 0.028(3) 0.002(2) 0.000(2) -0.007(2)
C6 0.033(3) 0.032(3) 0.031(3) 0.001(2) 0.006(2) -0.002(2)
C7 0.034(3) 0.023(2) 0.033(3) 0.001(2) -0.006(2) -0.001(2)
C8 0.052(4) 0.026(3) 0.033(3) 0.001(2) -0.002(2) -0.005(2)
C11 0.023(3) 0.032(3) 0.041(3) 0.005(2) 0.004(2) -0.003(2)
C12 0.024(3) 0.048(3) 0.038(3) 0.011(2) 0.014(2) 0.003(2)
C13 0.039(3) 0.036(3) 0.032(3) 0.010(2) 0.002(2) 0.001(2)
C21 0.035(3) 0.028(3) 0.034(3) 0.005(2) 0.005(2) 0.009(2)
C22 0.040(3) 0.025(3) 0.045(3) 0.007(2) 0.011(3) 0.001(2)
C23 0.031(3) 0.026(3) 0.041(3) -0.001(2) 0.007(2) -0.006(2)
C31 0.028(3) 0.052(3) 0.054(4) 0.001(3) -0.005(3) 0.004(3)
C32 0.031(3) 0.068(4) 0.051(4) -0.002(3) 0.004(3) 0.015(3)
C33 0.039(3) 0.040(3) 0.043(3) -0.002(2) 0.003(3) 0.007(2)
C41 0.058(4) 0.039(3) 0.133(6) -0.025(4) -0.051(4) 0.003(3)
C42 0.064(5) 0.038(4) 0.164(7) -0.037(4) -0.064(5) 0.010(3)
C43 0.031(3) 0.032(3) 0.079(4) -0.008(3) -0.013(3) 0.006(2)
C51 0.032(3) 0.046(3) 0.044(3) 0.013(2) -0.004(2) 0.010(3)
C52 0.048(4) 0.034(3) 0.055(3) 0.015(3) 0.004(3) 0.001(3)
C53 0.048(4) 0.031(3) 0.034(3) 0.004(2) 0.006(3) -0.009(2)
C61 0.025(3) 0.047(3) 0.039(3) 0.000(2) 0.005(2) -0.006(2)
C62 0.032(3) 0.051(3) 0.034(3) 0.005(2) 0.008(2) -0.010(2)
C63 0.035(3) 0.036(3) 0.032(3) 0.004(2) 0.002(2) -0.005(2)
C71 0.029(3) 0.048(3) 0.057(4) 0.001(3) -0.011(3) 0.001(3)
C72 0.026(3) 0.055(4) 0.064(4) 0.008(3) 0.003(3) 0.006(3)
C73 0.035(3) 0.036(3) 0.040(3) 0.003(2) 0.002(3) 0.002(2)
C81 0.037(3) 0.030(3) 0.058(3) -0.005(2) -0.012(3) -0.003(2)
C82 0.055(4) 0.019(3) 0.075(4) -0.008(3) -0.020(3) -0.002(2)
C83 0.043(3) 0.028(3) 0.049(3) 0.001(2) -0.009(3) 0.010(2)
C91 0.042(4) 0.022(2) 0.033(3) -0.004(2) 0.003(3) 0.007(2)
C92 0.047(4) 0.024(3) 0.036(3) -0.007(2) 0.009(3) 0.008(2)
C93 0.051(4) 0.018(2) 0.041(3) -0.003(2) 0.012(3) 0.007(2)
C94 0.033(3) 0.027(3) 0.054(3) -0.001(2) 0.015(3) 0.005(2)
C95 0.035(3) 0.018(2) 0.046(3) -0.004(2) 0.005(3) 0.004(2)
C96 0.062(4) 0.043(3) 0.038(3) -0.007(3) 0.005(3) 0.012(3)
C97 0.081(5) 0.043(3) 0.034(3) -0.002(2) 0.008(3) 0.011(3)
C98 0.079(5) 0.034(3) 0.037(3) 0.006(2) 0.021(3) 0.009(3)
C99 0.055(4) 0.026(3) 0.054(4) 0.000(2) 0.027(3) 0.006(3)
C100 0.069(5) 0.033(3) 0.067(4) 0.004(3) 0.031(4) 0.003(3)
C101 0.046(4) 0.040(3) 0.081(5) -0.004(3) 0.032(4) -0.005(3)
C102 0.041(4) 0.036(3) 0.067(4) 0.001(3) 0.013(3) 0.005(2)
C111 0.032(3) 0.022(2) 0.051(3) 0.009(2) 0.005(3) -0.001(2)
C112 0.027(3) 0.022(2) 0.050(3) 0.005(2) 0.001(2) 0.003(2)
C113 0.035(3) 0.019(2) 0.042(3) 0.006(2) 0.006(2) -0.001(2)
C114 0.027(3) 0.022(2) 0.048(3) 0.003(2) 0.006(2) -0.002(2)
C115 0.028(3) 0.024(3) 0.046(3) 0.000(2) 0.007(2) 0.000(2)
C116 0.036(3) 0.028(3) 0.058(4) 0.010(2) 0.003(3) 0.002(2)
C117 0.050(4) 0.036(3) 0.056(4) 0.012(3) -0.004(3) 0.002(3)
C118 0.064(4) 0.030(3) 0.044(3) 0.007(2) 0.000(3) -0.009(3)
C119 0.042(3) 0.022(3) 0.048(3) 0.008(2) 0.004(3) -0.002(2)
C120 0.051(4) 0.027(3) 0.048(3) 0.002(2) 0.013(3) -0.005(3)
C121 0.040(4) 0.026(3) 0.060(4) 0.002(2) 0.020(3) 0.000(2)
C122 0.028(3) 0.027(3) 0.059(4) 0.004(2) 0.003(3) -0.002(2)
C131 0.040(4) 0.031(3) 0.031(3) -0.006(2) 0.001(2) 0.002(2)
C132 0.047(4) 0.030(3) 0.029(3) 0.001(2) 0.008(2) 0.005(2)
C133 0.046(4) 0.021(2) 0.038(3) -0.009(2) 0.012(3) -0.003(2)
C134 0.035(3) 0.026(3) 0.046(3) -0.013(2) 0.006(3) -0.001(2)
C135 0.029(3) 0.030(3) 0.036(3) -0.010(2) 0.005(2) 0.002(2)
C136 0.069(4) 0.047(3) 0.040(3) 0.007(3) 0.005(3) 0.002(3)
C137 0.100(6) 0.053(4) 0.041(4) 0.014(3) 0.004(4) 0.002(4)
C138 0.097(6) 0.040(3) 0.047(4) 0.002(3) 0.027(4) -0.003(4)
C139 0.059(4) 0.024(3) 0.051(4) -0.008(2) 0.024(3) -0.006(2)
C140 0.073(5) 0.032(3) 0.068(4) -0.016(3) 0.040(4) -0.012(3)
C141 0.039(4) 0.044(3) 0.087(5) -0.019(3) 0.030(4) -0.012(3)
C142 0.034(4) 0.044(3) 0.066(4) -0.021(3) 0.010(3) -0.004(3)
C151 0.042(3) 0.030(3) 0.048(3) 0.001(2) 0.008(3) 0.002(2)
C152 0.039(3) 0.026(3) 0.041(3) -0.001(2) 0.000(2) 0.003(2)
C153 0.033(3) 0.029(3) 0.044(3) -0.005(2) -0.002(2) -0.001(2)
C154 0.037(3) 0.039(3) 0.040(3) -0.003(2) -0.003(2) 0.003(2)
C155 0.035(3) 0.030(3) 0.041(3) -0.007(2) -0.003(2) 0.007(2)
C156 0.053(4) 0.029(3) 0.047(3) -0.004(2) 0.006(3) 0.003(3)
C157 0.053(4) 0.032(3) 0.043(3) 0.008(2) -0.007(3) 0.002(3)
C158 0.053(4) 0.036(3) 0.043(3) 0.006(3) 0.000(3) -0.001(3)
C159 0.043(3) 0.039(3) 0.032(3) -0.001(2) 0.000(2) 0.003(2)
C160 0.043(4) 0.054(4) 0.049(3) 0.000(3) 0.004(3) -0.004(3)
C161 0.038(4) 0.072(4) 0.049(4) -0.004(3) 0.009(3) 0.008(3)
C162 0.042(4) 0.053(3) 0.049(3) -0.001(3) -0.004(3) 0.015(3)
C171 0.220(12) 0.076(6) 0.110(7) 0.002(5) 0.006(7) -0.065(7)
C172 0.057(4) 0.041(3) 0.072(4) -0.004(3) -0.013(3) 0.002(3)
C173 0.129(8) 0.072(5) 0.136(7) -0.036(5) -0.059(6) 0.026(5)
C174 0.051(4) 0.050(4) 0.103(5) 0.018(4) -0.012(4) -0.008(3)
C175 0.047(4) 0.034(3) 0.072(4) 0.003(3) -0.020(3) -0.006(3)
C176 0.097(7) 0.062(5) 0.146(8) -0.025(5) 0.033(6) 0.007(4)
N1 0.026(2) 0.025(2) 0.034(2) -0.0002(17) 0.0069(18) 0.0008(16)
N2 0.025(2) 0.025(2) 0.044(2) -0.0033(18) 0.0023(19) -0.0011(17)
N3 0.027(2) 0.028(2) 0.029(2) -0.0025(17) 0.0021(18) -0.0027(17)
N4 0.046(3) 0.028(2) 0.034(2) 0.0046(18) 0.003(2) 0.0121(19)
N11 0.026(2) 0.030(2) 0.033(2) 0.0040(17) -0.0009(19) 0.0013(17)
N12 0.021(2) 0.027(2) 0.029(2) 0.0047(16) 0.0034(18) 0.0005(16)
N21 0.028(2) 0.025(2) 0.043(2) -0.0001(18) -0.0013(19) -0.0009(17)
N22 0.029(2) 0.027(2) 0.033(2) 0.0060(17) 0.0065(18) 0.0021(17)
N31 0.031(3) 0.039(2) 0.038(2) -0.0093(19) -0.002(2) 0.0028(19)
N32 0.020(2) 0.034(2) 0.042(2) 0.0000(19) -0.0038(19) 0.0025(17)
N41 0.032(3) 0.031(2) 0.056(3) -0.003(2) -0.010(2) 0.0021(19)
N42 0.024(2) 0.024(2) 0.048(2) -0.0050(18) -0.0093(19) -0.0022(17)
N51 0.029(2) 0.028(2) 0.030(2) 0.0050(17) 0.0063(18) -0.0023(17)
N52 0.026(2) 0.031(2) 0.031(2) -0.0002(18) 0.0031(18) 0.0005(18)
N61 0.026(2) 0.033(2) 0.035(2) 0.0091(18) 0.0000(19) -0.0023(17)
N62 0.020(2) 0.030(2) 0.031(2) 0.0009(17) 0.0019(18) 0.0014(16)
N71 0.031(3) 0.027(2) 0.036(2) 0.0003(18) -0.0021(19) -0.0004(18)
N72 0.031(3) 0.027(2) 0.038(2) 0.0077(18) -0.0017(19) 0.0051(18)
N81 0.033(3) 0.029(2) 0.041(2) 0.0012(18) -0.011(2) 0.0020(18)
N82 0.034(3) 0.022(2) 0.037(2) 0.0011(17) -0.0065(19) -0.0011(17)
O1 0.030(2) 0.045(2) 0.039(2) -0.0051(16) 0.0061(17) 0.0003(16)
O2 0.034(2) 0.046(2) 0.046(2) 0.0032(17) 0.0010(18) 0.0063(17)
O3 0.034(2) 0.0333(19) 0.057(2) 0.0008(17) 0.0078(18) 0.0101(16)
O4 0.028(2) 0.055(2) 0.049(2) -0.0042(17) -0.0031(18) 0.0014(17)
O5 0.026(2) 0.067(3) 0.039(2) -0.0033(18) -0.0012(17) 0.0015(18)
O6 0.032(2) 0.067(3) 0.039(2) -0.0051(18) -0.0049(17) 0.0056(18)
O7 0.064(3) 0.037(2) 0.058(2) 0.0120(18) 0.026(2) 0.0227(19)
O8 0.043(2) 0.034(2) 0.047(2) 0.0075(16) -0.0064(18) 0.0085(17)
O9 0.065(3) 0.048(3) 0.085(3) -0.005(2) -0.026(2) -0.008(2)
O10 0.072(3) 0.042(2) 0.063(3) 0.005(2) -0.010(2) -0.005(2)
B1A 0.044(5) 0.067(5) 0.052(5) 0.003(4) 0.002(4) 0.019(4)
F1A 0.054(3) 0.123(3) 0.051(2) -0.003(2) -0.0088(18) -0.004(2)
F2A 0.118(6) 0.117(6) 0.151(8) 0.075(6) -0.026(5) -0.018(4)
F3A 0.108(6) 0.184(8) 0.226(10) -0.110(8) 0.015(6) 0.068(5)
F4A 0.071(4) 0.142(6) 0.076(4) -0.002(4) -0.033(3) -0.020(4)
B1B 0.044(5) 0.067(5) 0.052(5) 0.003(4) 0.002(4) 0.019(4)
F1B 0.054(3) 0.123(3) 0.051(2) -0.003(2) -0.0088(18) -0.004(2)

loop_
_atom_type_symbol
_atom_type_description
_atom_type_scat_dispersion_real
_atom_type_scat_dispersion_imag
_atom_type_scat_source
C C 0.0033 0.0016 'International Tables Vol C Tables 4.2.6.8 and 6.1.1.4'
H H 0.0000 0.0000 'International Tables Vol C Tables 4.2.6.8 and 6.1.1.4'
B B 0.0013 0.0007 'International Tables Vol C Tables 4.2.6.8 and 6.1.1.4'
N N 0.0061 0.0033 'International Tables Vol C Tables 4.2.6.8 and 6.1.1.4'
O O 0.0106 0.0060 'International Tables Vol C Tables 4.2.6.8 and 6.1.1.4'
F F 0.0171 0.0103 'International Tables Vol C Tables 4.2.6.8 and 6.1.1.4'
Ag Ag -0.8971 1.1015 'International Tables Vol C Tables 4.2.6.8 and 6.1.1.4'

loop_
_geom_angle_atom_site_label_1
_geom_angle_atom_site_label_2
_geom_angle_atom_site_label_3
_geom_angle
N31 Ag1 N11 134.71(14)
N31 Ag1 N41 83.86(14)
N11 Ag1 N41 115.80(14)
N31 Ag1 N21 135.21(14)
N11 Ag1 N21 83.59(13)
N41 Ag1 N21 100.44(13)
N71 Ag2 N51 145.37(13)
N71 Ag2 N61 121.89(13)
N51 Ag2 N61 85.03(13)
N71 Ag2 N81 82.94(13)
N51 Ag2 N81 104.48(12)
N61 Ag2 N81 117.84(13)
N12 C1 N22 110.3(3)
N12 C1 C2 109.2(3)
N22 C1 C2 112.3(4)
N12 C1 H1 108.3
N22 C1 H1 108.3
C2 C1 H1 108.3
N1 C2 C1 112.9(3)
N1 C2 H2A 109.0
C1 C2 H2A 109.0
N1 C2 H2B 109.0
C1 C2 H2B 109.0
H2A C2 H2B 107.8
N42 C3 N32 111.8(4)
N42 C3 C4 111.8(4)
N32 C3 C4 112.3(4)
N42 C3 H3 106.8
N32 C3 H3 106.8
C4 C3 H3 106.8
N2 C4 C3 108.5(4)
N2 C4 H4A 110.0
C3 C4 H4A 110.0
N2 C4 H4B 110.0
C3 C4 H4B 110.0
H4A C4 H4B 108.4
N62 C5 N52 111.0(3)
N62 C5 C6 109.5(4)
N52 C5 C6 113.7(4)
N62 C5 H5 107.5
N52 C5 H5 107.5
C6 C5 H5 107.5
N3 C6 C5 114.7(4)
N3 C6 H6A 108.6
C5 C6 H6A 108.6
N3 C6 H6B 108.6
C5 C6 H6B 108.6
H6A C6 H6B 107.6
N72 C7 N82 110.2(4)
N72 C7 C8 111.7(4)
N82 C7 C8 110.9(4)
N72 C7 H7 107.9
N82 C7 H7 107.9
C8 C7 H7 107.9
N4 C8 C7 113.6(4)
N4 C8 H8A 108.9
C7 C8 H8A 108.9
N4 C8 H8B 108.9
C7 C8 H8B 108.9
H8A C8 H8B 107.7
N12 C11 C12 107.1(4)
N12 C11 H11 126.5
C12 C11 H11 126.5
C11 C12 C13 105.4(4)
C11 C12 H12 127.3
C13 C12 H12 127.3
N11 C13 C12 111.6(4)
N11 C13 H13 124.2
C12 C13 H13 124.2
N22 C21 C22 107.2(5)
N22 C21 H21 126.4
C22 C21 H21 126.4
C21 C22 C23 105.1(4)
C21 C22 H22 127.4
C23 C22 H22 127.4
N21 C23 C22 111.3(4)
N21 C23 H23 124.3
C22 C23 H23 124.3
N32 C31 C32 107.5(5)
N32 C31 H31 126.2
C32 C31 H31 126.2
C31 C32 C33 104.6(5)
C31 C32 H32 127.7
C33 C32 H32 127.7
N31 C33 C32 112.4(5)
N31 C33 H33 123.8
C32 C33 H33 123.8
N42 C41 C42 107.3(5)
N42 C41 H41 126.4
C42 C41 H41 126.4
C41 C42 C43 104.9(5)
C41 C42 H42 127.5
C43 C42 H42 127.5
N41 C43 C42 111.5(5)
N41 C43 H43 124.2
C42 C43 H43 124.2
N52 C51 C52 107.2(5)
N52 C51 H51 126.4
C52 C51 H51 126.4
C51 C52 C53 104.5(4)
C51 C52 H52 127.7
C53 C52 H52 127.7
N51 C53 C52 112.2(5)
N51 C53 H53 123.9
C52 C53 H53 123.9
N62 C61 C62 106.6(4)
N62 C61 H61 126.7
C62 C61 H61 126.7
C61 C62 C63 105.9(4)
C61 C62 H62 127.1
C63 C62 H62 127.1
N61 C63 C62 111.2(4)
N61 C63 H63 124.4
C62 C63 H63 124.4
N72 C71 C72 106.9(5)
N72 C71 H71 126.5
C72 C71 H71 126.5
C71 C72 C73 105.5(5)
C71 C72 H72 127.3
C73 C72 H72 127.3
N71 C73 C72 111.5(5)
N71 C73 H73 124.3
C72 C73 H73 124.3
N82 C81 C82 106.3(4)
N82 C81 H81 126.9
C82 C81 H81 126.9
C81 C82 C83 105.2(4)
C81 C82 H82 127.4
C83 C82 H82 127.4
N81 C83 C82 112.6(4)
N81 C83 H83 123.7
C82 C83 H83 123.7
O1 C91 N1 120.7(4)
O1 C91 C92 123.2(5)
N1 C91 C92 116.0(5)
C96 C92 C93 121.1(5)
C96 C92 C91 118.9(5)
C93 C92 C91 120.0(5)
C92 C93 C94 121.4(5)
C92 C93 C99 119.0(5)
C94 C93 C99 119.5(5)
C102 C94 C93 120.4(5)
C102 C94 C95 119.8(5)
C93 C94 C95 119.6(5)
O2 C95 N1 120.5(4)
O2 C95 C94 123.0(5)
N1 C95 C94 116.5(4)
C92 C96 C97 119.8(6)
C92 C96 H96 120.1
C97 C96 H96 120.1
C98 C97 C96 120.4(6)
C98 C97 H97 119.8
C96 C97 H97 119.8
C97 C98 C99 121.7(5)
C97 C98 H98 119.2
C99 C98 H98 119.2
C100 C99 C98 124.2(5)
C100 C99 C93 117.8(6)
C98 C99 C93 118.0(5)
C101 C100 C99 121.9(6)
C101 C100 H100 119.1
C99 C100 H100 119.1
C100 C101 C102 120.3(6)
C100 C101 H101 119.9
C102 C101 H101 119.9
C94 C102 C101 119.9(6)
C94 C102 H102 120.0
C101 C102 H102 120.0
O3 C111 N2 119.1(5)
O3 C111 C112 123.7(5)
N2 C111 C112 117.2(4)
C116 C112 C113 119.8(5)
C116 C112 C111 121.1(4)
C113 C112 C111 119.1(4)
C114 C113 C119 120.4(4)
C114 C113 C112 121.0(4)
C119 C113 C112 118.6(5)
C122 C114 C113 119.7(5)
C122 C114 C115 119.4(5)
C113 C114 C115 120.9(4)
O4 C115 N2 119.8(4)
O4 C115 C114 123.6(4)
N2 C115 C114 116.6(4)
C112 C116 C117 121.9(5)
C112 C116 H116 119.0
C117 C116 H116 119.0
C116 C117 C118 119.4(5)
C116 C117 H117 120.3
C118 C117 H117 120.3
C117 C118 C119 120.6(5)
C117 C118 H118 119.7
C119 C118 H118 119.7
C118 C119 C113 119.6(5)
C118 C119 C120 122.2(5)
C113 C119 C120 118.2(5)
C121 C120 C119 120.4(5)
C121 C120 H120 119.8
C119 C120 H120 119.8
C120 C121 C122 120.8(5)
C120 C121 H121 119.6
C122 C121 H121 119.6
C114 C122 C121 120.4(5)
C114 C122 H122 119.8
C121 C122 H122 119.8
O5 C131 N3 118.7(4)
O5 C131 C132 123.9(5)
N3 C131 C132 117.4(5)
C136 C132 C133 120.3(5)
C136 C132 C131 119.9(5)
C133 C132 C131 119.7(4)
C132 C133 C134 121.0(4)
C132 C133 C139 119.7(5)
C134 C133 C139 119.3(5)
C142 C134 C133 120.2(5)
C142 C134 C135 119.1(5)
C133 C134 C135 120.7(5)
O6 C135 N3 120.6(4)
O6 C135 C134 124.0(5)
N3 C135 C134 115.4(4)
C132 C136 C137 119.9(6)
C132 C136 H136 120.0
C137 C136 H136 120.0
C138 C137 C136 120.7(6)
C138 C137 H137 119.7
C136 C137 H137 119.7
C137 C138 C139 121.7(6)
C137 C138 H138 119.2
C139 C138 H138 119.2
C140 C139 C138 124.2(6)
C140 C139 C133 118.1(6)
C138 C139 C133 117.7(6)
C141 C140 C139 121.6(6)
C141 C140 H140 119.2
C139 C140 H140 119.2
C140 C141 C142 120.9(6)
C140 C141 H141 119.6
C142 C141 H141 119.6
C134 C142 C141 119.9(6)
C134 C142 H142 120.0
C141 C142 H142 120.0
O7 C151 N4 119.1(4)
O7 C151 C152 123.5(5)
N4 C151 C152 117.4(4)
C156 C152 C153 120.6(5)
C156 C152 C151 120.0(5)
C153 C152 C151 119.3(4)
C154 C153 C152 120.9(5)
C154 C153 C159 120.1(5)
C152 C153 C159 119.0(4)
C162 C154 C153 119.2(5)
C162 C154 C155 120.1(5)
C153 C154 C155 120.7(4)
O8 C155 N4 120.1(4)
O8 C155 C154 123.8(5)
N4 C155 C154 116.0(4)
C152 C156 C157 120.0(5)
C152 C156 H156 120.0
C157 C156 H156 120.0
C158 C157 C156 120.9(5)
C158 C157 H157 119.5
C156 C157 H157 119.5
C157 C158 C159 121.4(5)
C157 C158 H158 119.3
C159 C158 H158 119.3
C160 C159 C158 122.7(5)
C160 C159 C153 119.2(5)
C158 C159 C153 118.0(5)
C161 C160 C159 120.0(5)
C161 C160 H160 120.0
C159 C160 H160 120.0
C160 C161 C162 121.0(5)
C160 C161 H161 119.5
C162 C161 H161 119.5
C154 C162 C161 120.5(5)
C154 C162 H162 119.7
C161 C162 H162 119.7
C172 C171 H17A 109.5
C172 C171 H17B 109.5
H17A C171 H17B 109.5
C172 C171 H17C 109.5
H17A C171 H17C 109.5
H17B C171 H17C 109.5
O9 C172 C171 120.0(6)
O9 C172 C173 123.5(6)
C171 C172 C173 116.1(6)
C172 C173 H17D 109.5
C172 C173 H17E 109.5
H17D C173 H17E 109.5
C172 C173 H17F 109.5
H17D C173 H17F 109.5
H17E C173 H17F 109.5
C175 C174 H17G 109.5
C175 C174 H17H 109.5
H17G C174 H17H 109.5
C175 C174 H17I 109.5
H17G C174 H17I 109.5
H17H C174 H17I 109.5
O10 C175 C176 121.1(6)
O10 C175 C174 121.4(6)
C176 C175 C174 117.5(5)
C175 C176 H17J 109.5
C175 C176 H17K 109.5
H17J C176 H17K 109.5
C175 C176 H17L 109.5
H17J C176 H17L 109.5
H17K C176 H17L 109.5
C95 N1 C91 125.7(4)
C95 N1 C2 118.5(4)
C91 N1 C2 115.7(4)
C115 N2 C111 124.8(4)
C115 N2 C4 119.7(4)
C111 N2 C4 115.4(4)
C131 N3 C135 125.6(4)
C131 N3 C6 117.4(4)
C135 N3 C6 116.8(4)
C151 N4 C155 125.6(4)
C151 N4 C8 114.2(4)
C155 N4 C8 119.0(4)
C13 N11 N12 104.4(4)
C13 N11 Ag1 128.3(3)
N12 N11 Ag1 124.5(3)
C11 N12 N11 111.6(4)
C11 N12 C1 127.1(4)
N11 N12 C1 121.3(3)
C23 N21 N22 104.7(4)
C23 N21 Ag1 129.2(3)
N22 N21 Ag1 119.1(3)
C21 N22 N21 111.6(4)
C21 N22 C1 126.3(4)
N21 N22 C1 122.0(4)
C33 N31 N32 103.6(4)
C33 N31 Ag1 130.5(3)
N32 N31 Ag1 123.2(3)
C31 N32 N31 111.9(4)
C31 N32 C3 125.0(4)
N31 N32 C3 123.0(4)
C43 N41 N42 105.5(4)
C43 N41 Ag1 131.5(4)
N42 N41 Ag1 120.9(3)
C41 N42 N41 110.7(4)
C41 N42 C3 125.9(4)
N41 N42 C3 122.9(4)
C53 N51 N52 104.2(4)
C53 N51 Ag2 127.8(3)
N52 N51 Ag2 122.5(3)
C51 N52 N51 111.9(4)
C51 N52 C5 126.7(4)
N51 N52 C5 121.4(4)
C63 N61 N62 104.6(4)
C63 N61 Ag2 128.3(3)
N62 N61 Ag2 118.4(3)
C61 N62 N61 111.7(4)
C61 N62 C5 126.9(4)
N61 N62 C5 121.4(4)
C73 N71 N72 105.1(4)
C73 N71 Ag2 130.4(3)
N72 N71 Ag2 123.8(3)
N71 N72 C71 111.0(4)
N71 N72 C7 122.3(4)
C71 N72 C7 126.7(4)
C83 N81 N82 103.6(4)
C83 N81 Ag2 128.6(3)
N82 N81 Ag2 114.9(3)
C81 N82 N81 112.2(4)
C81 N82 C7 126.7(4)
N81 N82 C7 120.5(4)
F3A B1A F2A 111.8(8)
F3A B1A F4A 109.7(7)
F2A B1A F4A 107.3(7)
F3A B1A F1A 110.2(7)
F2A B1A F1A 110.4(6)
F4A B1A F1A 107.4(6)
F8 B2 F15 63.6(8)
F8 B2 F6 116.3(7)
F15 B2 F6 150.0(10)
F15 B2 F10 52.1(9)
F6 B2 F10 143.2(10)
F8 B2 F9 109.9(12)
F15 B2 F9 51.5(10)
F6 B2 F9 108.2(10)
F10 B2 F9 103.2(12)
F8 B2 F11 122.4(10)
F15 B2 F11 171.9(12)
F10 B2 F11 136.0(12)
F9 B2 F11 120.6(13)
F8 B2 F17 101.5(13)
F15 B2 F17 133.6(14)
F6 B2 F17 76.3(12)
F10 B2 F17 91.2(14)
F9 B2 F17 140.9(15)
F11 B2 F17 52.8(11)
F8 B2 F16 95.6(11)
F15 B2 F16 84.1(11)
F6 B2 F16 124.4(11)
F10 B2 F16 65.9(11)
F9 B2 F16 100.8(12)
F11 B2 F16 100.1(11)
F17 B2 F16 52.4(12)
F8 B2 F13 86.6(8)
F15 B2 F13 116.8(11)
F10 B2 F13 118.5(10)
F9 B2 F13 99.7(11)
F11 B2 F13 60.5(9)
F17 B2 F13 104.9(13)
F16 B2 F13 157.2(12)
F8 B2 F14 60.1(8)
F15 B2 F14 102.8(11)
F6 B2 F14 101.7(9)
F10 B2 F14 51.9(9)
F9 B2 F14 149.4(11)
F11 B2 F14 85.2(10)
F16 B2 F14 55.4(10)
F13 B2 F14 107.9(10)
F8 B2 F5 112.8(9)
F15 B2 F5 59.4(10)
F6 B2 F5 98.0(7)
F10 B2 F5 111.4(10)
F11 B2 F5 112.6(10)
F17 B2 F5 143.6(13)
F16 B2 F5 110.4(11)
F13 B2 F5 89.4(8)
F14 B2 F5 160.1(10)
F8 B2 F7 131.2(8)
F15 B2 F7 97.4(8)
F6 B2 F7 101.9(7)
F10 B2 F7 100.3(9)
F9 B2 F7 83.4(11)
F11 B2 F7 82.4(8)
F17 B2 F7 58.1(11)
F13 B2 F7 138.8(9)
F14 B2 F7 84.4(8)
F5 B2 F7 89.0(8)
F15 F5 B2 55.8(7)
F11 F6 B2 79.8(19)
F13 F6 B2 75.5(12)
F13 F6 F17 114.8(16)
B2 F6 F17 52.5(8)
F16 F7 F17 60.8(16)
F16 F7 B2 67.9(11)
F17 F7 B2 57.9(8)
F10 F8 F12 149.4(18)
F10 F8 B2 76.2(13)
F12 F8 B2 75.0(7)
F10 F8 F14 61.7(16)
F12 F8 F14 113.0(12)
B2 F8 F14 63.7(8)
F10 F8 F15 57.4(15)
F12 F8 F15 97.9(12)
B2 F8 F15 58.4(7)
F14 F8 F15 101.8(10)
F15 F9 B2 63.0(10)
F8 F10 F15 90.9(19)
F8 F10 F14 86.2(18)
F15 F10 F14 128.4(15)
F8 F10 B2 71.9(13)
F15 F10 B2 63.0(9)
F14 F10 B2 67.2(11)
F8 F10 F16 125.8(18)
F15 F10 F16 85.3(14)
F14 F10 F16 56.8(12)
B2 F10 F16 58.4(8)
F15 F10 F12 77.0(11)
F14 F10 F12 85.7(12)
B2 F10 F12 54.8(6)
F16 F10 F12 111.8(10)
F6 F11 F17 136(3)
F6 F11 B2 75.8(19)
F17 F11 B2 63.7(10)
F17 F11 F13 114.9(15)
B2 F11 F13 61.6(8)
F13 F12 F8 122.0(14)
F13 F12 B2 65.6(10)
F8 F12 B2 59.3(7)
F13 F12 F10 112.5(12)
F6 F13 F12 132.7(19)
F12 F13 F11 119.2(14)
F6 F13 B2 66.7(12)
F12 F13 B2 71.9(10)
F11 F13 B2 57.9(8)
F17 F14 F10 122(2)
F17 F14 F16 61.9(17)
F10 F14 F16 72.2(14)
F17 F14 F8 121.3(18)
F16 F14 F8 96.8(14)
F17 F14 B2 66.2(13)
F10 F14 B2 60.9(10)
F16 F14 B2 61.0(10)
F8 F14 B2 56.2(8)
F9 F15 F10 130.0(16)
F9 F15 B2 65.6(11)
F10 F15 B2 64.9(9)
F10 F15 F5 129.7(13)
B2 F15 F5 64.8(9)
F9 F15 F8 117.5(14)
B2 F15 F8 58.0(7)
F5 F15 F8 112.7(10)
F7 F16 F17 80.2(19)
F7 F16 B2 76.2(12)
F17 F16 B2 63.1(11)
F14 F16 B2 63.6(10)
F7 F16 F10 129.1(17)
F17 F16 F10 91.2(16)
F14 F16 F10 51.0(11)
B2 F16 F10 55.8(8)
F14 F17 F16 71(2)
F14 F17 F11 116(2)
F16 F17 F11 120.3(19)
F14 F17 B2 71.6(15)
F16 F17 B2 64.5(11)
F11 F17 B2 63.5(11)
F14 F17 F7 107(2)
F11 F17 F7 91.5(17)
B2 F17 F7 64.0(9)
F14 F17 F6 103.4(18)
F16 F17 F6 112.3(15)
B2 F17 F6 51.2(8)

loop_
_geom_bond_atom_site_label_1
_geom_bond_atom_site_label_2
_geom_bond_distance
Ag1 N31 2.255(4)
Ag1 N11 2.273(4)
Ag1 N41 2.369(4)
Ag1 N21 2.382(4)
Ag2 N71 2.231(4)
Ag2 N51 2.288(4)
Ag2 N61 2.408(4)
Ag2 N81 2.524(4)
C1 N12 1.460(5)
C1 N22 1.463(5)
C1 C2 1.535(6)
C1 H1 1.0000
C2 N1 1.463(5)
C2 H2A 0.9900
C2 H2B 0.9900
C3 N42 1.448(6)
C3 N32 1.461(6)
C3 C4 1.530(6)
C3 H3 1.0000
C4 N2 1.470(6)
C4 H4A 0.9900
C4 H4B 0.9900
C5 N62 1.451(5)
C5 N52 1.454(5)
C5 C6 1.531(6)
C5 H5 1.0000
C6 N3 1.460(5)
C6 H6A 0.9900
C6 H6B 0.9900
C7 N72 1.455(6)
C7 N82 1.460(5)
C7 C8 1.532(6)
C7 H7 1.0000
C8 N4 1.469(6)
C8 H8A 0.9900
C8 H8B 0.9900
C11 N12 1.348(5)
C11 C12 1.358(6)
C11 H11 0.9500
C12 C13 1.388(7)
C12 H12 0.9500
C13 N11 1.328(6)
C13 H13 0.9500
C21 N22 1.346(5)
C21 C22 1.367(6)
C21 H21 0.9500
C22 C23 1.394(7)
C22 H22 0.9500
C23 N21 1.332(5)
C23 H23 0.9500
C31 N32 1.343(6)
C31 C32 1.357(7)
C31 H31 0.9500
C32 C33 1.384(7)
C32 H32 0.9500
C33 N31 1.332(6)
C33 H33 0.9500
C41 N42 1.341(6)
C41 C42 1.372(8)
C41 H41 0.9500
C42 C43 1.374(7)
C42 H42 0.9500
C43 N41 1.319(6)
C43 H43 0.9500
C51 N52 1.341(6)
C51 C52 1.377(7)
C51 H51 0.9500
C52 C53 1.387(7)
C52 H52 0.9500
C53 N51 1.330(6)
C53 H53 0.9500
C61 N62 1.347(6)
C61 C62 1.367(6)
C61 H61 0.9500
C62 C63 1.386(7)
C62 H62 0.9500
C63 N61 1.331(6)
C63 H63 0.9500
C71 N72 1.359(6)
C71 C72 1.364(7)
C71 H71 0.9500
C72 C73 1.382(7)
C72 H72 0.9500
C73 N71 1.330(6)
C73 H73 0.9500
C81 N82 1.342(6)
C81 C82 1.369(7)
C81 H81 0.9500
C82 C83 1.379(7)
C82 H82 0.9500
C83 N81 1.316(6)
C83 H83 0.9500
C91 O1 1.205(6)
C91 N1 1.402(6)
C91 C92 1.490(7)
C92 C96 1.378(7)
C92 C93 1.407(7)
C93 C94 1.410(7)
C93 C99 1.431(7)
C94 C102 1.364(7)
C94 C95 1.486(7)
C95 O2 1.214(5)
C95 N1 1.398(6)
C96 C97 1.397(7)
C96 H96 0.9500
C97 C98 1.364(8)
C97 H97 0.9500
C98 C99 1.410(8)
C98 H98 0.9500
C99 C100 1.399(8)
C100 C101 1.354(8)
C100 H100 0.9500
C101 C102 1.416(7)
C101 H101 0.9500
C102 H102 0.9500
C111 O3 1.219(5)
C111 N2 1.424(6)
C111 C112 1.473(7)
C112 C116 1.370(7)
C112 C113 1.426(6)
C113 C114 1.410(7)
C113 C119 1.410(7)
C114 C122 1.376(6)
C114 C115 1.473(7)
C115 O4 1.229(6)
C115 N2 1.393(6)
C116 C117 1.384(7)
C116 H116 0.9500
C117 C118 1.387(7)
C117 H117 0.9500
C118 C119 1.409(7)
C118 H118 0.9500
C119 C120 1.439(7)
C120 C121 1.353(7)
C120 H120 0.9500
C121 C122 1.414(7)
C121 H121 0.9500
C122 H122 0.9500
C131 O5 1.213(6)
C131 N3 1.395(6)
C131 C132 1.471(7)
C132 C136 1.365(7)
C132 C133 1.412(7)
C133 C134 1.419(7)
C133 C139 1.421(7)
C134 C142 1.359(7)
C134 C135 1.481(7)
C135 O6 1.202(5)
C135 N3 1.419(6)
C136 C137 1.401(8)
C136 H136 0.9500
C137 C138 1.353(9)
C137 H137 0.9500
C138 C139 1.406(8)
C138 H138 0.9500
C139 C140 1.404(8)
C140 C141 1.338(9)
C140 H140 0.9500
C141 C142 1.413(8)
C141 H141 0.9500
C142 H142 0.9500
C151 O7 1.223(6)
C151 N4 1.391(6)
C151 C152 1.477(7)
C152 C156 1.378(7)
C152 C153 1.415(7)
C153 C154 1.407(7)
C153 C159 1.432(7)
C154 C162 1.383(7)
C154 C155 1.478(7)
C155 O8 1.200(5)
C155 N4 1.399(6)
C156 C157 1.398(7)
C156 H156 0.9500
C157 C158 1.357(7)
C157 H157 0.9500
C158 C159 1.416(7)
C158 H158 0.9500
C159 C160 1.397(7)
C160 C161 1.378(7)
C160 H160 0.9500
C161 C162 1.406(7)
C161 H161 0.9500
C162 H162 0.9500
C171 C172 1.451(9)
C171 H17A 0.9800
C171 H17B 0.9800
C171 H17C 0.9800
C172 O9 1.192(6)
C172 C173 1.465(9)
C173 H17D 0.9800
C173 H17E 0.9800
C173 H17F 0.9800
C174 C175 1.491(8)
C174 H17G 0.9800
C174 H17H 0.9800
C174 H17I 0.9800
C175 O10 1.209(6)
C175 C176 1.472(8)
C176 H17J 0.9800
C176 H17K 0.9800
C176 H17L 0.9800
N11 N12 1.359(5)
N21 N22 1.356(5)
N31 N32 1.352(5)
N41 N42 1.351(5)
N51 N52 1.359(5)
N61 N62 1.363(5)
N71 N72 1.352(5)
N81 N82 1.364(5)
B1A F3A 1.337(9)
B1A F2A 1.351(9)
B1A F4A 1.367(9)
B1A F1A 1.385(8)
B2 F8 1.323(9)
B2 F15 1.329(12)
B2 F6 1.351(11)
B2 F10 1.351(13)
B2 F9 1.358(16)
B2 F11 1.372(13)
B2 F17 1.375(16)
B2 F16 1.391(15)
B2 F13 1.424(15)
B2 F14 1.426(17)
B2 F5 1.453(15)
B2 F7 1.458(7)
F5 F15 1.38(2)
F6 F11 0.577(16)
F6 F13 0.903(15)
F6 F17 1.68(2)
F7 F16 0.880(18)
F7 F17 1.38(2)
F8 F10 0.734(14)
F8 F12 1.100(14)
F8 F14 1.379(18)
F8 F15 1.397(16)
F9 F15 1.17(2)
F10 F15 1.177(18)
F10 F14 1.22(2)
F10 F16 1.49(2)
F10 F12 1.772(19)
F11 F17 1.22(2)
F11 F13 1.41(2)
F12 F13 1.056(16)
F14 F17 1.01(2)
F14 F16 1.31(2)
F16 F17 1.22(3)

loop_
_geom_torsion_atom_site_label_1
_geom_torsion_atom_site_label_2
_geom_torsion_atom_site_label_3
_geom_torsion_atom_site_label_4
_geom_torsion
N12 C1 C2 N1 163.8(4)
N22 C1 C2 N1 41.1(5)
N42 C3 C4 N2 78.8(5)
N32 C3 C4 N2 -154.5(4)
N62 C5 C6 N3 -157.2(4)
N52 C5 C6 N3 -32.5(6)
N72 C7 C8 N4 130.6(4)
N82 C7 C8 N4 -106.0(4)
N12 C11 C12 C13 0.1(5)
C11 C12 C13 N11 0.2(6)
N22 C21 C22 C23 -0.7(5)
C21 C22 C23 N21 1.2(5)
N32 C31 C32 C33 -0.5(6)
C31 C32 C33 N31 1.0(6)
N42 C41 C42 C43 0.3(9)
C41 C42 C43 N41 -2.5(8)
N52 C51 C52 C53 0.5(6)
C51 C52 C53 N51 -0.3(6)
N62 C61 C62 C63 0.1(5)
C61 C62 C63 N61 0.1(6)
N72 C71 C72 C73 0.7(6)
C71 C72 C73 N71 -0.3(6)
N82 C81 C82 C83 -0.8(6)
C81 C82 C83 N81 -0.2(7)
O1 C91 C92 C96 5.6(7)
N1 C91 C92 C96 -175.2(4)
O1 C91 C92 C93 -175.6(4)
N1 C91 C92 C93 3.6(6)
C96 C92 C93 C94 174.0(4)
C91 C92 C93 C94 -4.8(6)
C96 C92 C93 C99 -3.4(7)
C91 C92 C93 C99 177.8(4)
C92 C93 C94 C102 -177.1(4)
C99 C93 C94 C102 0.3(7)
C92 C93 C94 C95 -0.8(7)
C99 C93 C94 C95 176.6(4)
C102 C94 C95 O2 2.9(7)
C93 C94 C95 O2 -173.5(4)
C102 C94 C95 N1 -176.3(4)
C93 C94 C95 N1 7.4(6)
C93 C92 C96 C97 1.5(7)
C91 C92 C96 C97 -179.7(4)
C92 C96 C97 C98 1.7(8)
C96 C97 C98 C99 -2.9(8)
C97 C98 C99 C100 -176.5(5)
C97 C98 C99 C93 0.9(7)
C92 C93 C99 C100 179.8(4)
C94 C93 C99 C100 2.3(7)
C92 C93 C99 C98 2.2(6)
C94 C93 C99 C98 -175.2(4)
C98 C99 C100 C101 174.7(5)
C93 C99 C100 C101 -2.7(8)
C99 C100 C101 C102 0.4(8)
C93 C94 C102 C101 -2.6(7)
C95 C94 C102 C101 -178.9(4)
C100 C101 C102 C94 2.3(8)
O3 C111 C112 C116 -8.1(7)
N2 C111 C112 C116 172.5(4)
O3 C111 C112 C113 172.5(4)
N2 C111 C112 C113 -6.9(6)
C116 C112 C113 C114 -177.9(4)
C111 C112 C113 C114 1.5(6)
C116 C112 C113 C119 3.2(6)
C111 C112 C113 C119 -177.4(4)
C119 C113 C114 C122 0.9(6)
C112 C113 C114 C122 -177.9(4)
C119 C113 C114 C115 -177.5(4)
C112 C113 C114 C115 3.7(6)
C122 C114 C115 O4 -1.0(7)
C113 C114 C115 O4 177.4(4)
C122 C114 C115 N2 178.4(4)
C113 C114 C115 N2 -3.2(6)
C113 C112 C116 C117 -1.6(7)
C111 C112 C116 C117 179.0(4)
C112 C116 C117 C118 -0.7(7)
C116 C117 C118 C119 1.3(7)
C117 C118 C119 C113 0.3(7)
C117 C118 C119 C120 -179.9(4)
C114 C113 C119 C118 178.6(4)
C112 C113 C119 C118 -2.6(6)
C114 C113 C119 C120 -1.2(6)
C112 C113 C119 C120 177.6(4)
C118 C119 C120 C121 -179.4(5)
C113 C119 C120 C121 0.4(7)
C119 C120 C121 C122 0.7(7)
C113 C114 C122 C121 0.2(7)
C115 C114 C122 C121 178.6(4)
C120 C121 C122 C114 -1.0(7)
O5 C131 C132 C136 2.2(7)
N3 C131 C132 C136 -178.2(4)
O5 C131 C132 C133 -174.8(4)
N3 C131 C132 C133 4.8(6)
C136 C132 C133 C134 178.0(4)
C131 C132 C133 C134 -5.0(7)
C136 C132 C133 C139 -0.6(7)
C131 C132 C133 C139 176.3(4)
C132 C133 C134 C142 179.7(4)
C139 C133 C134 C142 -1.6(7)
C132 C133 C134 C135 1.3(7)
C139 C133 C134 C135 -180.0(4)
C142 C134 C135 O6 3.1(7)
C133 C134 C135 O6 -178.5(4)
C142 C134 C135 N3 -176.1(4)
C133 C134 C135 N3 2.3(6)
C133 C132 C136 C137 0.0(8)
C131 C132 C136 C137 -176.9(5)
C132 C136 C137 C138 0.9(9)
C136 C137 C138 C139 -1.3(9)
C137 C138 C139 C140 -179.0(5)
C137 C138 C139 C133 0.7(8)
C132 C133 C139 C140 180.0(4)
C134 C133 C139 C140 1.3(6)
C132 C133 C139 C138 0.3(7)
C134 C133 C139 C138 -178.4(4)
C138 C139 C140 C141 179.1(5)
C133 C139 C140 C141 -0.5(7)
C139 C140 C141 C142 0.1(8)
C133 C134 C142 C141 1.2(7)
C135 C134 C142 C141 179.6(4)
C140 C141 C142 C134 -0.4(8)
O7 C151 C152 C156 -1.2(8)
N4 C151 C152 C156 180.0(5)
O7 C151 C152 C153 179.4(5)
N4 C151 C152 C153 0.5(7)
C156 C152 C153 C154 177.8(5)
C151 C152 C153 C154 -2.7(7)
C156 C152 C153 C159 -2.2(7)
C151 C152 C153 C159 177.2(4)
C152 C153 C154 C162 -177.9(5)
C159 C153 C154 C162 2.2(7)
C152 C153 C154 C155 4.6(7)
C159 C153 C154 C155 -175.4(4)
C162 C154 C155 O8 -4.1(8)
C153 C154 C155 O8 173.4(5)
C162 C154 C155 N4 178.3(5)
C153 C154 C155 N4 -4.1(7)
C153 C152 C156 C157 0.7(7)
C151 C152 C156 C157 -178.7(5)
C152 C156 C157 C158 1.0(8)
C156 C157 C158 C159 -1.2(8)
C157 C158 C159 C160 -176.3(5)
C157 C158 C159 C153 -0.4(8)
C154 C153 C159 C160 -2.0(7)
C152 C153 C159 C160 178.1(5)
C154 C153 C159 C158 -178.0(5)
C152 C153 C159 C158 2.0(7)
C158 C159 C160 C161 176.7(5)
C153 C159 C160 C161 0.8(8)
C159 C160 C161 C162 0.1(8)
C153 C154 C162 C161 -1.3(8)
C155 C154 C162 C161 176.3(5)
C160 C161 C162 C154 0.2(9)
O2 C95 N1 C91 171.8(4)
C94 C95 N1 C91 -9.0(6)
O2 C95 N1 C2 -4.0(6)
C94 C95 N1 C2 175.2(4)
O1 C91 N1 C95 -177.1(4)
C92 C91 N1 C95 3.7(6)
O1 C91 N1 C2 -1.3(6)
C92 C91 N1 C2 179.5(3)
C1 C2 N1 C95 -115.0(4)
C1 C2 N1 C91 68.8(5)
O4 C115 N2 C111 176.6(4)
C114 C115 N2 C111 -2.8(6)
O4 C115 N2 C4 -1.0(6)
C114 C115 N2 C4 179.5(4)
O3 C111 N2 C115 -171.6(4)
C112 C111 N2 C115 7.8(6)
O3 C111 N2 C4 6.1(6)
C112 C111 N2 C4 -174.5(4)
C3 C4 N2 C115 -111.1(4)
C3 C4 N2 C111 71.0(5)
O5 C131 N3 C135 178.6(4)
C132 C131 N3 C135 -1.0(6)
O5 C131 N3 C6 2.7(6)
C132 C131 N3 C6 -177.0(4)
O6 C135 N3 C131 178.3(4)
C134 C135 N3 C131 -2.5(6)
O6 C135 N3 C6 -5.7(6)
C134 C135 N3 C6 173.5(4)
C5 C6 N3 C131 -64.3(5)
C5 C6 N3 C135 119.4(4)
O7 C151 N4 C155 -179.2(5)
C152 C151 N4 C155 -0.3(7)
O7 C151 N4 C8 13.7(7)
C152 C151 N4 C8 -167.5(4)
O8 C155 N4 C151 -175.6(5)
C154 C155 N4 C151 2.0(7)
O8 C155 N4 C8 -9.0(7)
C154 C155 N4 C8 168.6(4)
C7 C8 N4 C151 -76.1(5)
C7 C8 N4 C155 115.9(5)
C12 C13 N11 N12 -0.4(5)
C12 C13 N11 Ag1 -161.9(3)
N31 Ag1 N11 C13 -66.6(4)
N41 Ag1 N11 C13 41.5(4)
N21 Ag1 N11 C13 140.0(4)
N31 Ag1 N11 N12 135.3(3)
N41 Ag1 N11 N12 -116.6(3)
N21 Ag1 N11 N12 -18.0(3)
C12 C11 N12 N11 -0.3(5)
C12 C11 N12 C1 178.0(4)
C13 N11 N12 C11 0.5(5)
Ag1 N11 N12 C11 162.9(3)
C13 N11 N12 C1 -177.9(4)
Ag1 N11 N12 C1 -15.6(5)
N22 C1 N12 C11 -113.2(5)
C2 C1 N12 C11 122.9(5)
N22 C1 N12 N11 65.0(5)
C2 C1 N12 N11 -58.9(5)
C22 C23 N21 N22 -1.2(5)
C22 C23 N21 Ag1 148.4(3)
N31 Ag1 N21 C23 72.6(4)
N11 Ag1 N21 C23 -134.3(4)
N41 Ag1 N21 C23 -19.2(4)
N31 Ag1 N21 N22 -141.4(3)
N11 Ag1 N21 N22 11.7(3)
N41 Ag1 N21 N22 126.8(3)
C22 C21 N22 N21 -0.1(5)
C22 C21 N22 C1 178.6(4)
C23 N21 N22 C21 0.8(5)
Ag1 N21 N22 C21 -152.6(3)
C23 N21 N22 C1 -177.9(4)
Ag1 N21 N22 C1 28.7(5)
N12 C1 N22 C21 108.1(5)
C2 C1 N22 C21 -129.8(4)
N12 C1 N22 N21 -73.4(5)
C2 C1 N22 N21 48.7(5)
C32 C33 N31 N32 -1.1(6)
C32 C33 N31 Ag1 -162.8(4)
N11 Ag1 N31 C33 -96.2(4)
N41 Ag1 N31 C33 143.1(4)
N21 Ag1 N31 C33 44.5(5)
N11 Ag1 N31 N32 105.2(3)
N41 Ag1 N31 N32 -15.5(3)
N21 Ag1 N31 N32 -114.1(3)
C32 C31 N32 N31 -0.2(6)
C32 C31 N32 C3 -175.6(4)
C33 N31 N32 C31 0.8(5)
Ag1 N31 N32 C31 164.2(3)
C33 N31 N32 C3 176.3(4)
Ag1 N31 N32 C3 -20.3(5)
N42 C3 N32 C31 -119.1(5)
C4 C3 N32 C31 114.2(5)
N42 C3 N32 N31 65.9(5)
C4 C3 N32 N31 -60.7(5)
C42 C43 N41 N42 3.6(7)
C42 C43 N41 Ag1 166.4(5)
N31 Ag1 N41 C43 -144.4(5)
N11 Ag1 N41 C43 78.4(5)
N21 Ag1 N41 C43 -9.4(5)
N31 Ag1 N41 N42 16.3(3)
N11 Ag1 N41 N42 -120.9(3)
N21 Ag1 N41 N42 151.2(3)
C42 C41 N42 N41 1.9(8)
C42 C41 N42 C3 174.3(6)
C43 N41 N42 C41 -3.4(6)
Ag1 N41 N42 C41 -168.5(4)
C43 N41 N42 C3 -176.1(4)
Ag1 N41 N42 C3 18.8(6)
N32 C3 N42 C41 124.2(6)
C4 C3 N42 C41 -108.8(6)
N32 C3 N42 N41 -64.2(5)
C4 C3 N42 N41 62.7(6)
C52 C53 N51 N52 0.0(5)
C52 C53 N51 Ag2 -153.8(3)
N71 Ag2 N51 C53 -75.7(4)
N61 Ag2 N51 C53 140.5(4)
N81 Ag2 N51 C53 23.0(4)
N71 Ag2 N51 N52 134.8(3)
N61 Ag2 N51 N52 -9.0(3)
N81 Ag2 N51 N52 -126.5(3)
C52 C51 N52 N51 -0.5(5)
C52 C51 N52 C5 -178.4(4)
C53 N51 N52 C51 0.3(5)
Ag2 N51 N52 C51 155.9(3)
C53 N51 N52 C5 178.4(4)
Ag2 N51 N52 C5 -26.1(5)
N62 C5 N52 C51 -110.7(5)
C6 C5 N52 C51 125.4(5)
N62 C5 N52 N51 71.6(5)
C6 C5 N52 N51 -52.3(5)
C62 C63 N61 N62 -0.3(5)
C62 C63 N61 Ag2 145.9(3)
N71 Ag2 N61 C63 68.0(4)
N51 Ag2 N61 C63 -135.2(4)
N81 Ag2 N61 C63 -31.5(4)
N71 Ag2 N61 N62 -149.7(3)
N51 Ag2 N61 N62 7.0(3)
N81 Ag2 N61 N62 110.8(3)
C62 C61 N62 N61 -0.3(5)
C62 C61 N62 C5 179.4(4)
C63 N61 N62 C61 0.4(5)
Ag2 N61 N62 C61 -149.8(3)
C63 N61 N62 C5 -179.3(4)
Ag2 N61 N62 C5 30.4(5)
N52 C5 N62 C61 106.1(5)
C6 C5 N62 C61 -127.6(5)
N52 C5 N62 N61 -74.3(5)
C6 C5 N62 N61 52.0(5)
C72 C73 N71 N72 -0.1(5)
C72 C73 N71 Ag2 170.7(3)
N51 Ag2 N71 C73 -38.2(5)
N61 Ag2 N71 C73 98.0(4)
N81 Ag2 N71 C73 -143.5(4)
N51 Ag2 N71 N72 131.1(3)
N61 Ag2 N71 N72 -92.7(3)
N81 Ag2 N71 N72 25.8(3)
C73 N71 N72 C71 0.6(5)
Ag2 N71 N72 C71 -171.1(3)
C73 N71 N72 C7 179.7(4)
Ag2 N71 N72 C7 8.0(5)
C72 C71 N72 N71 -0.8(6)
C72 C71 N72 C7 -179.8(4)
N82 C7 N72 N71 -66.6(5)
C8 C7 N72 N71 57.2(5)
N82 C7 N72 C71 112.3(5)
C8 C7 N72 C71 -123.8(5)
C82 C83 N81 N82 1.2(6)
C82 C83 N81 Ag2 -137.4(4)
N71 Ag2 N81 C83 119.0(4)
N51 Ag2 N81 C83 -26.5(4)
N61 Ag2 N81 C83 -118.5(4)
N71 Ag2 N81 N82 -15.8(3)
N51 Ag2 N81 N82 -161.3(3)
N61 Ag2 N81 N82 106.7(3)
C82 C81 N82 N81 1.6(6)
C82 C81 N82 C7 172.9(5)
C83 N81 N82 C81 -1.7(5)
Ag2 N81 N82 C81 143.5(3)
C83 N81 N82 C7 -173.6(4)
Ag2 N81 N82 C7 -28.4(5)
N72 C7 N82 C81 -92.9(5)
C8 C7 N82 C81 142.8(5)
N72 C7 N82 N81 77.6(5)
C8 C7 N82 N81 -46.7(5)
